data_8100310
loop_
_publ_author_name
'Loukil, Mohamed'
'Kabadou, Ahlem'
'Svoboda, Ingrid'
'Ehrenberg, Helmut'
'Ben Salah, Abd Elhamid'
'Fuess, Hartmut'

_publ_section_title
;
Crystal structure of ammonium tetrachloromercurate(II) monohydrate, 
(NH~4~)~2~HgCl~4~ &#x00B7; H~2~O
;
_journal_issue 1
_journal_name_full 'Zeitschrift f\"ur Kristallographie - New Crystal Structures'
_journal_page_first 29
_journal_page_last 30
_journal_volume 218
_journal_year 2003
_chemical_formula_structural '(NH4)2 HgCl4 . H2 O'
_chemical_formula_sum 'Cl4 H10 Hg N2 O'
_chemical_formula_weight 396.49
_space_group_IT_number 55
_symmetry_cell_setting orthorhombic
_symmetry_space_group_name_Hall '-P 2 2ab'
_symmetry_space_group_name_H-M 'P b a m'
_cell_angle_alpha 90.00
_cell_angle_beta 90.00
_cell_angle_gamma 90.00
_cell_formula_units_Z 4
_cell_length_a 8.473(3)
_cell_length_b 11.929(3)
_cell_length_c 9.197(3)
_cell_measurement_temperature 299(2)
_cell_volume 929.6(5)
_diffrn_ambient_temperature 299(2)
_exptl_crystal_density_diffrn 2.833
_cod_original_formula_sum 'H10 Cl4 Hg N2 O'
_cod_database_code 8100310

loop_
_symmetry_equiv_pos_as_xyz
'x, y, z'
'-x, -y, z'
'x+1/2, -y+1/2, -z'
'-x+1/2, y+1/2, -z'
'-x, -y, -z'
'x, y, -z'
'-x-1/2, y-1/2, z'
'x-1/2, -y-1/2, z'

loop_
_atom_site_label
_atom_site_type_symbol
_atom_site_fract_x
_atom_site_fract_y
_atom_site_fract_z
_atom_site_U_iso_or_equiv
_atom_site_adp_type
_atom_site_occupancy
_atom_site_symmetry_multiplicity
_atom_site_Wyckoff_symbol
_atom_site_calc_flag
_atom_site_refinement_flags
_atom_site_disorder_assembly
_atom_site_disorder_group
Hg Hg 0.5000 0.5000 0.27684(7) 0.0561(2) Uani 1 4 e d S . .
Cl1 Cl 0.6164(2) 0.67861(16) 0.2502(2) 0.0336(4) Uani 1 8 i d . . .
Cl2 Cl 0.2982(3) 0.5763(2) 0.5000 0.0321(6) Uani 1 4 h d S . .
Cl3 Cl 0.2483(4) 0.5590(3) 0.0000 0.0450(8) Uani 1 4 g d S . .
O1 O 0.0000 0.5000 0.2593(9) 0.051(2) Uani 1 4 f d SD . .
H1 H 0.082(10) 0.517(9) 0.200(9) 0.061 Uiso 1 8 i d D . .
N1 N 0.1024(10) 0.3037(7) 0.0000 0.034(2) Uani 1 4 g d SD . .
H1A H 0.0414(11) 0.301(2) 0.07972(6) 0.040 Uiso 1 8 i d D . .
H1B H 0.169(4) 0.245(3) 0.0000 0.040 Uiso 1 4 g d SD . .
H1C H 0.159(5) 0.367(2) 0.0000 0.040 Uiso 1 4 g d SD . .
N2 N 0.0774(11) 0.3429(7) 0.5000 0.034(2) Uani 1 4 h d SD . .
H2A H 0.100(3) 0.3833(11) 0.42028(6) 0.041 Uiso 1 8 i d D . .
H2B H -0.026(2) 0.325(4) 0.5000 0.041 Uiso 1 4 h d SD . .
H2C H 0.135(5) 0.280(3) 0.5000 0.041 Uiso 1 4 h d SD . .

loop_
_atom_site_aniso_label
_atom_site_aniso_U_11
_atom_site_aniso_U_22
_atom_site_aniso_U_33
_atom_site_aniso_U_23
_atom_site_aniso_U_13
_atom_site_aniso_U_12
Hg 0.0467(3) 0.0293(3) 0.0922(5) 0.000 0.000 -0.0095(3)
Cl1 0.0353(9) 0.0291(9) 0.0363(10) 0.0016(8) 0.0030(9) -0.0047(8)
Cl2 0.0211(12) 0.0309(15) 0.0442(17) 0.000 0.000 -0.0006(11)
Cl3 0.0420(16) 0.0260(15) 0.067(2) 0.000 0.000 -0.0072(14)
O1 0.048(5) 0.066(6) 0.039(5) 0.000 0.000 -0.004(6)
N1 0.030(5) 0.025(5) 0.046(6) 0.000 0.000 0.001(4)
N2 0.035(5) 0.034(6) 0.033(5) 0.000 0.000 0.001(4)

loop_
_geom_bond_atom_site_label_1
_geom_bond_atom_site_label_2
_geom_bond_distance
_geom_bond_site_symmetry_2
_geom_bond_publ_flag
Hg Cl1 2.3604(19) . ?
Hg Cl1 2.3604(19) 1-x,1-y,z ?
Hg Cl2 2.822(2) 1-x,1-y,1-z ?
Hg Cl2 2.822(2) . ?
Cl2 Hg 2.822(2) 1-x,1-y,1-z ?
O1 H1 0.91(7) . ?
N1 H1A 0.8976(7) . ?
N1 H1B 0.8988(10) . ?
N1 H1C 0.8988(10) . ?
N2 H2A 0.8980(11) . ?
N2 H2B 0.900(2) . ?
N2 H2C 0.900(2) . ?
